data_7040009
loop_
_publ_author_name
'Mondal, Manas Kumar'
'Mukherjee, Chandan'

_publ_section_title
;
 An unprecedented one-step synthesis of octahedral
 Cu(ii)-bis(iminoquinone) complexes and their reactivity with NaBH4.
;
_journal_issue 34
_journal_name_full 'Dalton transactions (Cambridge, England : 2003)'
_journal_page_first 13532
_journal_page_last 13540
_journal_paper_doi 10.1039/c6dt02443b
_journal_volume 45
_journal_year 2016
_chemical_compound_source synthesis
_chemical_formula_moiety 'C52 H56 Cu N4 O8'
_chemical_formula_sum 'C52 H56 Cu N4 O8'
_chemical_formula_weight 928.55
_chemical_name_systematic unk
_space_group_IT_number 15
_symmetry_cell_setting monoclinic
_symmetry_Int_Tables_number 15
_symmetry_space_group_name_Hall '-C 2yc'
_symmetry_space_group_name_H-M 'C 1 2/c 1'
_atom_sites_solution_hydrogens geom
_atom_sites_solution_primary direct
_atom_sites_solution_secondary difmap
_audit_creation_method SHELXL-97
_audit_update_record
;
2016-07-14 deposited with the CCDC.
2016-07-21 downloaded from the CCDC.
;
_cell_angle_alpha 90.00
_cell_angle_beta 105.248(8)
_cell_angle_gamma 90.00
_cell_formula_units_Z 4
_cell_length_a 27.611(2)
_cell_length_b 9.7390(8)
_cell_length_c 18.7464(14)
_cell_measurement_reflns_used 17526
_cell_measurement_temperature 296(2)
_cell_measurement_theta_max 28.70
_cell_measurement_theta_min 1.13
_cell_volume 4863.5(7)
_computing_cell_refinement 'Bruker SMART'
_computing_data_collection 'Bruker SMART'
_computing_data_reduction 'Bruker SAINT'
_computing_molecular_graphics 'Bruker SHELXTL'
_computing_publication_material 'Bruker SHELXTL'
_computing_structure_refinement 'SHELXL-97 (Sheldrick, 1997)'
_computing_structure_solution 'SHELXS-97 (Sheldrick, 1990)'
_diffrn_ambient_temperature 296(2)
_diffrn_measured_fraction_theta_full 0.957
_diffrn_measured_fraction_theta_max 0.957
_diffrn_measurement_device_type 'CCD area detector'
_diffrn_measurement_method 'phi and omega scans'
_diffrn_radiation_monochromator graphite
_diffrn_radiation_probe x-ray
_diffrn_radiation_type MoK\a
_diffrn_radiation_wavelength 0.71073
_diffrn_reflns_av_R_equivalents 0.0729
_diffrn_reflns_av_unetI/netI 0.0736
_diffrn_reflns_limit_h_max 32
_diffrn_reflns_limit_h_min -32
_diffrn_reflns_limit_k_max 10
_diffrn_reflns_limit_k_min -11
_diffrn_reflns_limit_l_max 22
_diffrn_reflns_limit_l_min -22
_diffrn_reflns_number 17036
_diffrn_reflns_theta_full 25.10
_diffrn_reflns_theta_max 25.10
_diffrn_reflns_theta_min 1.53
_diffrn_source 'fine-focus sealed tube'
_exptl_absorpt_coefficient_mu 0.506
_exptl_absorpt_correction_T_max 0.941
_exptl_absorpt_correction_T_min 0.919
_exptl_absorpt_correction_type multi-scan
_exptl_absorpt_process_details SADABS
_exptl_crystal_colour green
_exptl_crystal_density_diffrn 1.268
_exptl_crystal_density_method 'not measured'
_exptl_crystal_description plate
_exptl_crystal_F_000 1956
_exptl_crystal_recrystallization_method 'dichloromethane, acetonitrile'
_exptl_crystal_size_max 0.24
_exptl_crystal_size_mid 0.14
_exptl_crystal_size_min 0.12
_refine_diff_density_max 0.798
_refine_diff_density_min -0.357
_refine_diff_density_rms 0.060
_refine_ls_extinction_method none
_refine_ls_goodness_of_fit_ref 0.985
_refine_ls_hydrogen_treatment mixed
_refine_ls_matrix_type full
_refine_ls_number_parameters 301
_refine_ls_number_reflns 4163
_refine_ls_number_restraints 0
_refine_ls_restrained_S_all 0.985
_refine_ls_R_factor_all 0.1150
_refine_ls_R_factor_gt 0.0600
_refine_ls_shift/su_max 0.000
_refine_ls_shift/su_mean 0.000
_refine_ls_structure_factor_coef Fsqd
_refine_ls_weighting_details 'calc w=1/[\s^2^(Fo^2^)+(0.0888P)^2^+0.0000P] where P=(Fo^2^+2Fc^2^)/3'
_refine_ls_weighting_scheme calc
_refine_ls_wR_factor_gt 0.1482
_refine_ls_wR_factor_ref 0.1682
_reflns_number_gt 2394
_reflns_number_total 4163
_reflns_threshold_expression >2sigma(I)
_cod_data_source_file c6dt02443b3.cif
_cod_data_source_block work1
_cod_depositor_comments 'Adding full bibliography for 7040008--7040010.cif.'
_cod_original_sg_symbol_H-M 'C 2/c'
_cod_database_code 7040009

loop_
_symmetry_equiv_pos_as_xyz
'x, y, z'
'-x, y, -z+1/2'
'x+1/2, y+1/2, z'
'-x+1/2, y+1/2, -z+1/2'
'-x, -y, -z'
'x, -y, z-1/2'
'-x+1/2, -y+1/2, -z'
'x+1/2, -y+1/2, z-1/2'

loop_
_atom_site_label
_atom_site_type_symbol
_atom_site_fract_x
_atom_site_fract_y
_atom_site_fract_z
_atom_site_U_iso_or_equiv
_atom_site_adp_type
_atom_site_occupancy
_atom_site_symmetry_multiplicity
_atom_site_calc_flag
_atom_site_refinement_flags
Cu1 Cu 0.7500 0.2500 0.5000 0.0473(3) Uani 1 2 d S
O2 O 0.71780(10) 0.5882(3) 0.61702(14) 0.0550(7) Uani 1 1 d .
O1 O 0.67950(10) 0.2187(3) 0.45570(14) 0.0551(8) Uani 1 1 d .
N1 N 0.72713(11) 0.3023(3) 0.58520(16) 0.0438(8) Uani 1 1 d .
C1 C 0.67723(14) 0.2936(4) 0.5737(2) 0.0424(10) Uani 1 1 d .
C2 C 0.65178(14) 0.2412(4) 0.5009(2) 0.0443(10) Uani 1 1 d .
C4 C 0.57409(15) 0.2559(4) 0.5338(2) 0.0539(11) Uani 1 1 d .
H4 H 0.5394 0.2445 0.5218 0.065 Uiso 1 1 calc R
C5 C 0.59824(14) 0.3104(4) 0.6051(2) 0.0528(11) Uani 1 1 d .
C6 C 0.64887(14) 0.3290(4) 0.6239(2) 0.0468(10) Uani 1 1 d .
H6 H 0.6649 0.3650 0.6700 0.056 Uiso 1 1 calc R
C7 C 0.75729(13) 0.3653(4) 0.65021(19) 0.0422(9) Uani 1 1 d .
C12 C 0.75401(14) 0.5057(4) 0.6641(2) 0.0488(10) Uani 1 1 d .
C3 C 0.59867(14) 0.2194(4) 0.4820(2) 0.0491(11) Uani 1 1 d .
N2 N 0.62656(18) 0.6533(5) 0.5146(3) 0.0883(13) Uani 1 1 d .
C11 C 0.78443(16) 0.5661(5) 0.7268(2) 0.0594(11) Uani 1 1 d .
H11 H 0.7816 0.6594 0.7354 0.071 Uiso 1 1 calc R
C14 C 0.76006(18) 0.5687(4) 0.5192(2) 0.0633(12) Uani 1 1 d .
H14 H 0.7906 0.5503 0.5531 0.076 Uiso 1 1 calc R
C18 C 0.67276(19) 0.6201(5) 0.4915(2) 0.0670(13) Uani 1 1 d .
C19 C 0.57082(15) 0.1639(5) 0.4055(2) 0.0659(13) Uani 1 1 d .
C13 C 0.71738(17) 0.5923(4) 0.5437(2) 0.0540(11) Uani 1 1 d .
C8 C 0.79377(16) 0.2896(4) 0.6998(2) 0.0546(11) Uani 1 1 d .
H8 H 0.7978 0.1972 0.6903 0.066 Uiso 1 1 calc R
C16 C 0.7121(3) 0.5968(5) 0.3933(3) 0.0890(17) Uani 1 1 d .
H16 H 0.7100 0.5963 0.3430 0.107 Uiso 1 1 calc R
C10 C 0.81893(16) 0.4871(6) 0.7764(2) 0.0659(13) Uani 1 1 d .
H10 H 0.8389 0.5269 0.8192 0.079 Uiso 1 1 calc R
C9 C 0.82411(16) 0.3482(5) 0.7628(2) 0.0672(13) Uani 1 1 d .
H9 H 0.8478 0.2953 0.7959 0.081 Uiso 1 1 calc R
O4 O 0.62963(16) 0.7229(6) 0.5676(3) 0.1278(18) Uani 1 1 d .
C23 C 0.56654(16) 0.3481(6) 0.6583(2) 0.0693(13) Uani 1 1 d .
C20 C 0.57596(19) 0.2671(6) 0.3461(3) 0.0892(17) Uani 1 1 d .
H20A H 0.5617 0.3535 0.3547 0.134 Uiso 1 1 calc R
H20B H 0.5586 0.2330 0.2982 0.134 Uiso 1 1 calc R
H20C H 0.6108 0.2795 0.3484 0.134 Uiso 1 1 calc R
C15 C 0.7573(2) 0.5726(5) 0.4441(3) 0.0784(15) Uani 1 1 d .
H15 H 0.7860 0.5589 0.4281 0.094 Uiso 1 1 calc R
C17 C 0.6705(2) 0.6215(6) 0.4174(3) 0.0893(17) Uani 1 1 d .
H17 H 0.6400 0.6395 0.3832 0.107 Uiso 1 1 calc R
C21 C 0.59312(17) 0.0241(6) 0.3920(3) 0.0999(18) Uani 1 1 d .
H21A H 0.6274 0.0363 0.3907 0.150 Uiso 1 1 calc R
H21B H 0.5741 -0.0131 0.3457 0.150 Uiso 1 1 calc R
H21C H 0.5918 -0.0380 0.4312 0.150 Uiso 1 1 calc R
C22 C 0.51431(16) 0.1425(6) 0.3991(3) 0.0922(17) Uani 1 1 d .
H22A H 0.5104 0.0772 0.4356 0.138 Uiso 1 1 calc R
H22B H 0.4979 0.1087 0.3507 0.138 Uiso 1 1 calc R
H22C H 0.4995 0.2284 0.4072 0.138 Uiso 1 1 calc R
O3 O 0.58817(18) 0.6072(6) 0.4768(3) 0.162(2) Uani 1 1 d .
C26 C 0.5956(2) 0.4020(13) 0.7270(3) 0.257(7) Uani 1 1 d .
H26A H 0.6041 0.4958 0.7205 0.385 Uiso 1 1 calc R
H26B H 0.6258 0.3490 0.7439 0.385 Uiso 1 1 calc R
H26C H 0.5765 0.3973 0.7629 0.385 Uiso 1 1 calc R
C25 C 0.5381(5) 0.2225(10) 0.6694(6) 0.274(7) Uani 1 1 d .
H25A H 0.5517 0.1877 0.7185 0.411 Uiso 1 1 calc R
H25B H 0.5410 0.1537 0.6340 0.411 Uiso 1 1 calc R
H25C H 0.5034 0.2454 0.6627 0.411 Uiso 1 1 calc R
C24 C 0.5271(3) 0.4464(11) 0.6228(4) 0.226(6) Uani 1 1 d .
H24A H 0.5016 0.4479 0.6490 0.339 Uiso 1 1 calc R
H24B H 0.5126 0.4190 0.5725 0.339 Uiso 1 1 calc R
H24C H 0.5415 0.5363 0.6235 0.339 Uiso 1 1 calc R

loop_
_atom_site_aniso_label
_atom_site_aniso_U_11
_atom_site_aniso_U_22
_atom_site_aniso_U_33
_atom_site_aniso_U_23
_atom_site_aniso_U_13
_atom_site_aniso_U_12
Cu1 0.0464(5) 0.0521(5) 0.0467(5) -0.0082(3) 0.0180(3) -0.0040(3)
O2 0.0622(19) 0.0504(19) 0.0498(17) -0.0069(13) 0.0102(14) 0.0075(13)
O1 0.0451(17) 0.078(2) 0.0460(16) -0.0140(14) 0.0181(14) -0.0051(13)
N1 0.041(2) 0.048(2) 0.0423(19) -0.0063(15) 0.0114(16) -0.0045(14)
C1 0.043(3) 0.043(3) 0.042(2) 0.0000(17) 0.012(2) -0.0001(17)
C2 0.047(3) 0.042(2) 0.045(2) -0.0025(18) 0.013(2) -0.0021(18)
C4 0.039(2) 0.066(3) 0.055(3) -0.003(2) 0.009(2) -0.006(2)
C5 0.041(3) 0.062(3) 0.058(3) 0.001(2) 0.018(2) 0.002(2)
C6 0.052(3) 0.050(3) 0.038(2) -0.0021(18) 0.013(2) 0.0008(19)
C7 0.044(2) 0.047(3) 0.038(2) -0.0026(19) 0.0144(19) -0.0046(18)
C12 0.047(2) 0.058(3) 0.042(2) 0.000(2) 0.014(2) 0.004(2)
C3 0.042(2) 0.052(3) 0.054(3) -0.0055(19) 0.014(2) -0.0036(17)
N2 0.063(3) 0.097(4) 0.089(4) 0.009(3) -0.007(3) -0.001(3)
C11 0.064(3) 0.060(3) 0.055(3) -0.013(2) 0.017(2) -0.002(2)
C14 0.084(3) 0.046(3) 0.064(3) 0.002(2) 0.026(3) 0.000(2)
C18 0.081(4) 0.057(3) 0.053(3) 0.002(2) 0.001(3) -0.008(2)
C19 0.049(3) 0.085(4) 0.060(3) -0.022(3) 0.009(2) -0.008(2)
C13 0.072(3) 0.038(3) 0.047(3) -0.0031(19) 0.007(3) -0.008(2)
C8 0.060(3) 0.057(3) 0.049(3) 0.002(2) 0.018(2) 0.001(2)
C16 0.142(5) 0.074(4) 0.051(3) 0.002(3) 0.027(4) -0.012(4)
C10 0.061(3) 0.084(4) 0.047(3) -0.012(3) 0.006(2) -0.006(3)
C9 0.065(3) 0.083(4) 0.050(3) 0.007(3) 0.008(2) 0.003(3)
O4 0.091(3) 0.181(5) 0.104(3) -0.041(3) 0.012(3) 0.027(3)
C23 0.047(3) 0.102(4) 0.066(3) -0.014(3) 0.026(2) 0.006(2)
C20 0.079(4) 0.131(5) 0.053(3) -0.001(3) 0.010(3) 0.000(3)
C15 0.129(5) 0.047(3) 0.069(3) 0.002(2) 0.042(3) -0.002(3)
C17 0.120(5) 0.077(4) 0.054(3) 0.008(3) -0.006(3) -0.013(3)
C21 0.081(4) 0.097(5) 0.108(4) -0.050(4) 0.001(3) -0.007(3)
C22 0.057(3) 0.132(5) 0.080(3) -0.028(3) 0.004(3) -0.018(3)
O3 0.080(3) 0.231(6) 0.152(4) -0.027(4) -0.014(3) -0.020(3)
C26 0.072(4) 0.59(2) 0.115(5) -0.190(9) 0.046(4) -0.019(7)
C25 0.421(17) 0.191(10) 0.351(15) -0.076(10) 0.354(14) -0.109(10)
C24 0.169(7) 0.378(16) 0.137(6) -0.024(8) 0.051(6) 0.178(9)

loop_
_atom_type_symbol
_atom_type_description
_atom_type_scat_dispersion_real
_atom_type_scat_dispersion_imag
_atom_type_scat_source
C C 0.0033 0.0016 'International Tables Vol C Tables 4.2.6.8 and 6.1.1.4'
H H 0.0000 0.0000 'International Tables Vol C Tables 4.2.6.8 and 6.1.1.4'
N N 0.0061 0.0033 'International Tables Vol C Tables 4.2.6.8 and 6.1.1.4'
O O 0.0106 0.0060 'International Tables Vol C Tables 4.2.6.8 and 6.1.1.4'
Cu Cu 0.3201 1.2651 'International Tables Vol C Tables 4.2.6.8 and 6.1.1.4'

loop_
_geom_angle_atom_site_label_1
_geom_angle_atom_site_label_2
_geom_angle_atom_site_label_3
_geom_angle
_geom_angle_site_symmetry_1
_geom_angle_site_symmetry_3
O1 Cu1 O1 180.00(19) . 7_656
O1 Cu1 N1 96.58(11) . 7_656
O1 Cu1 N1 83.42(11) 7_656 7_656
O1 Cu1 N1 83.42(11) . .
O1 Cu1 N1 96.58(11) 7_656 .
N1 Cu1 N1 180.000(1) 7_656 .
C13 O2 C12 117.7(3) . .
C2 O1 Cu1 113.1(2) . .
C1 N1 C7 120.7(3) . .
C1 N1 Cu1 113.3(2) . .
C7 N1 Cu1 125.2(2) . .
N1 C1 C6 127.1(3) . .
N1 C1 C2 113.3(3) . .
C6 C1 C2 119.6(3) . .
O1 C2 C3 123.7(3) . .
O1 C2 C1 116.7(3) . .
C3 C2 C1 119.7(3) . .
C3 C4 C5 124.3(4) . .
C6 C5 C4 119.1(3) . .
C6 C5 C23 121.5(4) . .
C4 C5 C23 119.4(4) . .
C5 C6 C1 120.4(3) . .
C8 C7 C12 117.7(4) . .
C8 C7 N1 120.2(4) . .
C12 C7 N1 121.9(3) . .
C11 C12 C7 121.2(4) . .
C11 C12 O2 117.7(4) . .
C7 C12 O2 121.0(3) . .
C4 C3 C2 116.9(4) . .
C4 C3 C19 122.2(3) . .
C2 C3 C19 120.8(3) . .
O4 N2 O3 124.6(6) . .
O4 N2 C18 119.4(5) . .
O3 N2 C18 116.1(5) . .
C10 C11 C12 119.6(4) . .
C15 C14 C13 120.2(5) . .
C17 C18 C13 120.8(5) . .
C17 C18 N2 118.5(5) . .
C13 C18 N2 120.6(4) . .
C20 C19 C3 109.1(4) . .
C20 C19 C21 110.1(4) . .
C3 C19 C21 109.9(4) . .
C20 C19 C22 108.4(4) . .
C3 C19 C22 111.5(3) . .
C21 C19 C22 107.9(4) . .
O2 C13 C18 119.0(4) . .
O2 C13 C14 122.8(4) . .
C18 C13 C14 118.2(4) . .
C9 C8 C7 121.6(4) . .
C17 C16 C15 119.5(5) . .
C11 C10 C9 120.4(4) . .
C8 C9 C10 119.4(4) . .
C26 C23 C24 110.1(7) . .
C26 C23 C25 111.5(7) . .
C24 C23 C25 104.0(7) . .
C26 C23 C5 113.2(4) . .
C24 C23 C5 110.0(4) . .
C25 C23 C5 107.7(5) . .
C16 C15 C14 120.3(5) . .
C16 C17 C18 121.0(5) . .

loop_
_geom_bond_atom_site_label_1
_geom_bond_atom_site_label_2
_geom_bond_distance
_geom_bond_site_symmetry_2
Cu1 O1 1.929(3) .
Cu1 O1 1.929(3) 7_656
Cu1 N1 1.934(3) 7_656
Cu1 N1 1.934(3) .
O2 C13 1.372(4) .
O2 C12 1.399(4) .
O1 C2 1.301(4) .
N1 C1 1.340(4) .
N1 C7 1.422(4) .
C1 C6 1.416(5) .
C1 C2 1.454(5) .
C2 C3 1.431(5) .
C4 C3 1.371(5) .
C4 C5 1.430(6) .
C5 C6 1.361(5) .
C5 C23 1.534(5) .
C7 C8 1.389(5) .
C7 C12 1.399(5) .
C12 C11 1.384(5) .
C3 C19 1.536(6) .
N2 O4 1.186(5) .
N2 O3 1.197(5) .
N2 C18 1.487(6) .
C11 C10 1.377(6) .
C14 C15 1.390(6) .
C14 C13 1.392(5) .
C18 C17 1.375(6) .
C18 C13 1.384(6) .
C19 C20 1.534(6) .
C19 C21 1.542(7) .
C19 C22 1.547(5) .
C8 C9 1.379(6) .
C16 C17 1.361(7) .
C16 C15 1.376(7) .
C10 C9 1.391(6) .
C23 C26 1.426(7) .
C23 C24 1.470(8) .
C23 C25 1.498(9) .
